data_2200354
loop_
_publ_author_name
'Chuanpeng Cui'
'Jingcao Dai'
'Limin Wu'
'Wenxin Du'
'Xintao Wu'

_publ_section_title
;
 A tetranuclear copper complex,
 [Cu~4~(\m~3~-OH)~2~(\m~2~-OH)~2~(phen)~4~(H~2~O)~2~](NO~3~)~4~&#x00B7;2H~2~O
;
_journal_issue 5
_journal_name_full 'Acta Crystallographica Section E'
_journal_page_first m198
_journal_page_last m200
_journal_paper_doi 10.1107/S1600536801006018
_journal_volume 57
_journal_year 2001
_chemical_formula_iupac '[Cu4 (O H)4 (C10 H8 N2)4 (H2 O)2] (N O3)4, 2H2 O'
_chemical_formula_moiety 'C48 H32 Cu4 N8 O6 4+, 4N1 O3 1-, 2H2 O1'
_chemical_formula_sum 'C48 H36 Cu4 N12 O20'
_chemical_formula_weight 1355.04
_chemical_name_common '[Cu(OH)~4~(C~12~H~8~N~2)~4~(H~2~O)~4~(NO~3~)~4~]'
_chemical_name_systematic
;
Diaquadi-\m~3~-hydroxo-di-\m~2~-hydroxo-tetraphenanthrolinetetracopper(II)
tetranitrate dihydrate
;
_space_group_IT_number 2
_symmetry_cell_setting triclinic
_symmetry_space_group_name_Hall '-P 1'
_symmetry_space_group_name_H-M 'P -1'
_cell_angle_alpha 111.0730(10)
_cell_angle_beta 90.906(2)
_cell_angle_gamma 111.218(2)
_cell_formula_units_Z 1
_cell_length_a 10.15040(10)
_cell_length_b 11.9299(3)
_cell_length_c 12.63370(10)
_cell_measurement_reflns_used 47
_cell_measurement_temperature 293(2)
_cell_measurement_theta_max 25.02
_cell_measurement_theta_min 1.75
_cell_volume 1311.91(4)
_computing_cell_refinement SMART
_computing_data_collection 'SMART (Siemens, 1998)'
_computing_data_reduction 'SAINT (Siemens, 1998)'
_computing_molecular_graphics 'please provide'
_computing_structure_refinement 'SHELXL97 (Sheldrick, 1997)'
_computing_structure_solution 'SHELXS97 (Sheldrick, 1997)'
_diffrn_ambient_temperature 293(2)
_diffrn_measured_fraction_theta_full .982
_diffrn_measured_fraction_theta_max .982
_diffrn_measurement_device_type 'Siemens SMART CCD'
_diffrn_measurement_method \w
_diffrn_radiation_monochromator graphite
_diffrn_radiation_source 'fine-focus sealed tube'
_diffrn_radiation_type MoK\a
_diffrn_radiation_wavelength .71073
_diffrn_reflns_av_R_equivalents .0395
_diffrn_reflns_av_sigmaI/netI .0986
_diffrn_reflns_limit_h_max 7
_diffrn_reflns_limit_h_min -12
_diffrn_reflns_limit_k_max 14
_diffrn_reflns_limit_k_min -14
_diffrn_reflns_limit_l_max 15
_diffrn_reflns_limit_l_min -14
_diffrn_reflns_number 6772
_diffrn_reflns_theta_full 25.02
_diffrn_reflns_theta_max 25.02
_diffrn_reflns_theta_min 1.75
_diffrn_standards_decay_% 0
_diffrn_standards_interval_count 0
_diffrn_standards_interval_time 0
_diffrn_standards_number 0
_exptl_absorpt_coefficient_mu 1.691
_exptl_absorpt_correction_T_max .816
_exptl_absorpt_correction_T_min .597
_exptl_absorpt_correction_type empirical
_exptl_absorpt_process_details '(SADABS; Sheldrick, 1996)'
_exptl_crystal_colour blue
_exptl_crystal_density_diffrn 1.715
_exptl_crystal_density_method 'not measured'
_exptl_crystal_description Cube
_exptl_crystal_F_000 684
_exptl_crystal_size_max .30
_exptl_crystal_size_mid .18
_exptl_crystal_size_min .12
_refine_diff_density_max .764
_refine_diff_density_min -.568
_refine_ls_extinction_method none
_refine_ls_goodness_of_fit_ref 1.392
_refine_ls_hydrogen_treatment mixed
_refine_ls_matrix_type full
_refine_ls_number_parameters 440
_refine_ls_number_reflns 4544
_refine_ls_number_restraints 0
_refine_ls_restrained_S_all 1.392
_refine_ls_R_factor_all .1261
_refine_ls_R_factor_gt .0688
_refine_ls_shift/su_max .008
_refine_ls_shift/su_mean .000
_refine_ls_structure_factor_coef Fsqd
_refine_ls_weighting_details 'w = 1/[\s^2^(Fo^2^)+(0.1P)^2^] where P = (Fo^2^+2Fc^2^)/3'
_refine_ls_weighting_scheme calc
_refine_ls_wR_factor_ref .1296
_reflns_number_gt 2762
_reflns_number_total 4544
_reflns_threshold_expression I>2\s(I)
_cod_data_source_file wn6011.cif
_cod_data_source_block I
_cod_database_code 2200354
_cod_database_fobs_code 2200354

loop_
_symmetry_equiv_pos_as_xyz
'x, y, z'
'-x, -y, -z'

loop_
_atom_site_label
_atom_site_fract_x
_atom_site_fract_y
_atom_site_fract_z
_atom_site_U_iso_or_equiv
_atom_site_adp_type
_atom_site_calc_flag
_atom_site_refinement_flags
_atom_site_occupancy
_atom_site_disorder_assembly
_atom_site_disorder_group
_atom_site_type_symbol
Cu1 -.07137(8) -.20032(7) -.22381(7) .0364(3) Uani d . 1 . . Cu
Cu2 -.14418(8) -.00019(7) -.05315(7) .0344(3) Uani d . 1 . . Cu
N1 -.2437(5) .0087(5) .0859(4) .0319(13) Uani d . 1 . . N
N4 .0184(6) -.2146(5) -.3673(5) .0385(14) Uani d . 1 . . N
N2 -.2270(5) .1286(5) -.0570(5) .0345(14) Uani d . 1 . . N
N3 -.0024(5) -.3416(5) -.2306(5) .0317(13) Uani d . 1 . . N
N5 -.3649(8) -.1851(10) -.4818(7) .075(2) Uani d . 1 . . N
N6 -.2649(9) -.3516(6) .0738(7) .0555(18) Uani d . 1 . . N
O1 -.2986(5) -.3374(4) -.3010(4) .0545(15) Uani d . 1 . . O
O2 -.1000(4) -.0444(4) -.2066(3) .0375(12) Uani d . 1 . . O
H2A -.0943 -.0029 -.2572 .045 Uiso calc R 1 . . H
O3 -.0799(7) -.1384(6) -.0574(5) .0357(15) Uani d . 1 . . O
O4 -.3005(7) -.0855(6) -.3920(6) .0792(19) Uani d . 1 . . O
O5 -.3808(9) -.2949(8) -.4920(6) .122(3) Uani d . 1 . . O
O6 -.4296(9) -.1768(8) -.5602(7) .151(4) Uani d . 1 . . O
O7 -.3077(7) -.3558(6) -.0207(6) .095(2) Uani d . 1 . . O
O8 -.3485(7) -.3906(7) .1331(7) .109(3) Uani d . 1 . . O
O9 -.1363(7) -.3044(6) .1056(6) .095(2) Uani d . 1 . . O
O10 -.4166(6) -.5632(5) -.2601(5) .0904(19) Uani d . 1 . . O
C15 .1308(9) -.5131(8) -.2544(8) .057(3) Uani d . 1 . . C
C7 -.3895(7) .2288(6) .0337(6) .0382(18) Uani d . 1 . . C
C2 -.3346(8) -.0450(7) .2428(7) .045(2) Uani d . 1 . . C
C9 -.2824(8) .2743(7) -.1227(8) .046(2) Uani d . 1 . . C
C1 -.2501(7) -.0531(7) .1566(6) .0387(18) Uani d . 1 . . C
C22 .0276(9) -.1505(8) -.4352(7) .057(2) Uani d . 1 . . C
C20 .1858(9) -.2381(9) -.5420(8) .065(3) Uani d . 1 . . C
C8 -.3689(8) .2925(7) -.0442(7) .046(2) Uani d . 1 . . C
C14 .0467(8) -.4945(7) -.1714(8) .051(2) Uani d . 1 . . C
C18 .2473(9) -.3962(8) -.4876(7) .063(3) Uani d . 1 . . C
H10A .3038 -.4072 -.5446 .076 Uiso calc R 1 . . H
C19 .1765(7) -.3100(7) -.4740(7) .047(2) Uani d . 1 . . C
C16 .1477(7) -.4499(7) -.3311(7) .0429(19) Uani d . 1 . . C
C17 .2339(10) -.4609(10) -.4204(9) .066(3) Uani d . 1 . . C
C21 .1112(9) -.1581(8) -.5222(7) .070(3) Uani d . 1 . . C
H14A .1166 -.1095 -.5665 .084 Uiso calc R 1 . . H
C13 -.0180(8) -.4048(7) -.1621(7) .043(2) Uani d . 1 . . C
C6 -.4797(7) .2402(7) .1211(7) .043(2) Uani d . 1 . . C
C3 -.4167(8) .0293(7) .2580(7) .048(2) Uani d . 1 . . C
C10 -.2136(8) .1898(7) -.1279(7) .0428(19) Uani d . 1 . . C
C4 -.4121(6) .0963(6) .1830(6) .0357(17) Uani d . 1 . . C
C5 -.4882(8) .1784(7) .1930(7) .042(2) Uani d . 1 . . C
C24 .0779(7) -.3640(6) -.3145(6) .0346(17) Uani d . 1 . . C
C23 .0900(7) -.2957(6) -.3879(6) .0369(18) Uani d . 1 . . C
C12 -.3248(6) .0821(6) .0997(6) .0333(17) Uani d . 1 . . C
C11 -.3131(7) .1469(6) .0234(6) .0328(17) Uani d . 1 . . C
H13 -.342(6) -.091(6) .286(5) .04(2) Uiso d . 1 . . H
H12 -.143(6) .185(5) -.171(5) .023(17) Uiso d . 1 . . H
H11 -.482(7) .027(7) .317(6) .07(2) Uiso d . 1 . . H
H10 -.416(6) .340(6) -.041(5) .04(2) Uiso d . 1 . . H
H9 -.540(6) .189(6) .247(6) .04(2) Uiso d . 1 . . H
H8 .262(8) -.244(7) -.594(7) .10(3) Uiso d . 1 . . H
H6 -.072(6) -.393(6) -.100(5) .05(2) Uiso d . 1 . . H
H5 .033(6) -.531(6) -.115(5) .04(2) Uiso d . 1 . . H
H4 -.269(6) .312(5) -.170(5) .018(17) Uiso d . 1 . . H
H3 -.023(6) -.097(5) -.422(5) .034(19) Uiso d . 1 . . H
H2 -.527(7) .306(7) .128(6) .08(3) Uiso d . 1 . . H
H1 .169(10) -.570(9) -.263(8) .12(4) Uiso d . 1 . . H
H17 -.127(8) -.180(7) -.051(8) .05(3) Uiso d . 1 . . H
H16 -.194(8) -.118(7) .151(6) .09(3) Uiso d . 1 . . H
H15 .262(7) -.502(6) -.414(6) .03(2) Uiso d . 1 . . H

loop_
_atom_site_aniso_label
_atom_site_aniso_U_11
_atom_site_aniso_U_22
_atom_site_aniso_U_33
_atom_site_aniso_U_12
_atom_site_aniso_U_13
_atom_site_aniso_U_23
Cu1 .0417(6) .0350(5) .0389(6) .0226(4) .0178(4) .0138(4)
Cu2 .0365(6) .0374(5) .0378(6) .0230(4) .0156(4) .0152(4)
N1 .031(3) .034(3) .031(3) .015(3) .008(3) .010(3)
N4 .044(4) .037(3) .039(4) .018(3) .017(3) .017(3)
N2 .038(4) .035(3) .039(4) .021(3) .015(3) .016(3)
N3 .029(3) .029(3) .037(4) .013(3) .010(3) .010(3)
N5 .058(5) .115(8) .063(6) .031(6) .010(5) .051(6)
N6 .065(6) .045(4) .068(5) .025(4) .015(5) .031(4)
O1 .041(3) .047(3) .065(4) .019(3) .005(3) .010(3)
O2 .060(3) .041(3) .031(3) .034(2) .024(2) .021(2)
O3 .039(4) .036(3) .041(3) .021(3) .020(3) .017(3)
O4 .080(5) .098(5) .064(4) .032(4) .012(4) .040(4)
O5 .160(7) .118(6) .103(6) .090(6) -.008(5) .026(5)
O6 .169(8) .154(7) .110(7) .013(6) -.035(6) .083(6)
O7 .099(5) .097(5) .089(5) .034(4) .001(4) .042(4)
O8 .088(5) .146(6) .151(7) .058(5) .080(5) .107(6)
O9 .057(4) .101(5) .145(7) .030(4) .010(4) .069(5)
O10 .108(5) .078(4) .084(5) .032(4) .042(4) .033(4)
C15 .045(5) .042(5) .075(7) .026(4) .000(5) .004(5)
C7 .028(4) .030(4) .046(5) .013(3) .001(3) .002(4)
C2 .045(5) .044(5) .048(5) .014(4) .016(4) .025(4)
C9 .052(5) .042(5) .056(6) .025(4) .009(4) .026(4)
C1 .035(5) .036(4) .041(5) .010(4) .009(4) .015(4)
C22 .067(6) .055(6) .053(6) .028(5) .029(5) .022(5)
C20 .055(6) .069(6) .055(6) .023(5) .032(5) .007(5)
C8 .047(5) .045(5) .056(6) .028(4) .010(4) .023(4)
C14 .046(5) .046(5) .060(6) .020(4) .008(4) .018(5)
C18 .067(6) .076(6) .049(6) .044(5) .034(5) .010(5)
C19 .043(5) .048(5) .038(5) .016(4) .015(4) .007(4)
C16 .034(5) .040(5) .049(5) .020(4) .008(4) .006(4)
C17 .052(6) .066(7) .070(8) .040(6) .007(5) -.001(6)
C21 .091(7) .071(6) .050(6) .024(6) .023(5) .033(5)
C13 .036(5) .039(5) .057(6) .018(4) .017(4) .017(4)
C6 .037(5) .047(5) .044(5) .028(4) .007(4) .003(4)
C3 .034(5) .050(5) .041(5) .005(4) .017(4) .010(4)
C10 .033(5) .045(5) .052(5) .017(4) .010(4) .018(4)
C4 .025(4) .045(4) .030(4) .010(3) .012(3) .010(4)
C5 .034(5) .042(5) .044(5) .021(4) .017(4) .005(4)
C24 .029(4) .031(4) .036(4) .014(3) .010(3) .003(3)
C23 .031(4) .034(4) .033(4) .009(3) .007(3) .002(3)
C12 .023(4) .031(4) .033(4) .009(3) .005(3) .001(3)
C11 .025(4) .032(4) .034(4) .010(3) .001(3) .006(3)

loop_
_atom_type_symbol
_atom_type_description
_atom_type_scat_dispersion_real
_atom_type_scat_dispersion_imag
_atom_type_scat_source
C C .0033 .0016 'International Tables Vol C Tables 4.2.6.8 and 6.1.1.4'
H H .0000 .0000 'International Tables Vol C Tables 4.2.6.8 and 6.1.1.4'
N N .0061 .0033 'International Tables Vol C Tables 4.2.6.8 and 6.1.1.4'
O O .0106 .0060 'International Tables Vol C Tables 4.2.6.8 and 6.1.1.4'
Cu Cu .3201 1.2651 'International Tables Vol C Tables 4.2.6.8 and 6.1.1.4'

loop_
_geom_angle_atom_site_label_1
_geom_angle_atom_site_label_2
_geom_angle_atom_site_label_3
_geom_angle_site_symmetry_1
_geom_angle_site_symmetry_3
_geom_angle
_geom_angle_publ_flag
O2 Cu1 O3 . . 81.9(2) yes
O2 Cu1 N4 . . 95.8(2) yes
O3 Cu1 N4 . . 157.3(2) yes
O2 Cu1 N3 . . 169.30(19) yes
O3 Cu1 N3 . . 96.5(2) yes
N4 Cu1 N3 . . 81.6(2) yes
O2 Cu1 O1 . . 95.62(17) yes
O3 Cu1 O1 . . 102.1(2) yes
N4 Cu1 O1 . . 100.7(2) yes
N3 Cu1 O1 . . 95.06(18) yes
O2 Cu1 Cu2 . . 40.65(13) yes
O3 Cu1 Cu2 . . 42.09(17) yes
N4 Cu1 Cu2 . . 135.16(16) yes
N3 Cu1 Cu2 . . 138.57(17) yes
O1 Cu1 Cu2 . . 95.07(12) yes
O2 Cu2 O3 . . 82.1(2) yes
O2 Cu2 N2 . . 96.9(2) yes
O3 Cu2 N2 . . 174.9(2) yes
O2 Cu2 N1 . . 164.44(19) yes
O3 Cu2 N1 . . 97.7(2) yes
N2 Cu2 N1 . . 81.9(2) yes
O2 Cu2 O3 . 2 101.9(2) yes
O3 Cu2 O3 . 2 83.7(3) yes
N2 Cu2 O3 . 2 101.4(2) yes
N1 Cu2 O3 . 2 93.6(2) yes
O2 Cu2 Cu1 . . 40.60(11) yes
O3 Cu2 Cu1 . . 42.39(18) yes
N2 Cu2 Cu1 . . 135.62(17) yes
N1 Cu2 Cu1 . . 134.52(15) yes
O3 Cu2 Cu1 2 . 100.32(13) yes
C1 N1 C12 . . 117.8(6) yes
C1 N1 Cu2 . . 129.8(4) yes
C12 N1 Cu2 . . 112.1(4) yes
C22 N4 C23 . . 117.5(7) ?
C22 N4 Cu1 . . 130.2(5) ?
C23 N4 Cu1 . . 112.1(5) ?
C10 N2 C11 . . 118.4(6) ?
C10 N2 Cu2 . . 129.4(5) ?
C11 N2 Cu2 . . 112.1(5) ?
C13 N3 C24 . . 118.6(6) ?
C13 N3 Cu1 . . 129.0(5) ?
C24 N3 Cu1 . . 112.3(5) ?
O5 N5 O6 . . 116.4(10) ?
O5 N5 O4 . . 123.2(8) ?
O6 N5 O4 . . 120.0(10) ?
O9 N6 O8 . . 121.4(8) ?
O9 N6 O7 . . 117.1(8) ?
O8 N6 O7 . . 121.4(9) ?
Cu1 O2 Cu2 . . 98.75(19) yes
Cu1 O2 H2A . . 130.6 ?
Cu2 O2 H2A . . 130.6 ?
Cu2 O3 Cu1 . . 95.5(3) yes
Cu2 O3 Cu2 . 2 96.3(3) yes
Cu1 O3 Cu2 . 2 111.9(3) yes
Cu2 O3 H17 . . 109(9) ?
Cu1 O3 H17 . . 107(9) ?
Cu2 O3 H17 2 . 131(9) ?
C14 C15 C16 . . 121.4(8) ?
C14 C15 H1 . . 119(7) ?
C16 C15 H1 . . 120(7) ?
C8 C7 C11 . . 116.0(7) ?
C8 C7 C6 . . 125.9(7) ?
C11 C7 C6 . . 118.1(7) ?
C3 C2 C1 . . 120.2(8) ?
C3 C2 H13 . . 118(4) ?
C1 C2 H13 . . 122(4) ?
C8 C9 C10 . . 119.2(8) ?
C8 C9 H4 . . 122(4) ?
C10 C9 H4 . . 119(4) ?
N1 C1 C2 . . 122.5(7) ?
N1 C1 H16 . . 124(4) ?
C2 C1 H16 . . 114(4) ?
N4 C22 C21 . . 123.1(8) ?
N4 C22 H3 . . 117(4) ?
C21 C22 H3 . . 120(4) ?
C21 C20 C19 . . 119.2(8) ?
C21 C20 H8 . . 128(5) ?
C19 C20 H8 . . 112(4) ?
C9 C8 C7 . . 120.8(7) ?
C9 C8 H10 . . 122(5) ?
C7 C8 H10 . . 117(5) ?
C15 C14 C13 . . 117.7(9) ?
C15 C14 H5 . . 126(4) ?
C13 C14 H5 . . 116(4) ?
C17 C18 C19 . . 120.7(8) ?
C17 C18 H10A . . 119.6 ?
C19 C18 H10A . . 119.6 ?
C20 C19 C23 . . 117.2(7) ?
C20 C19 C18 . . 123.9(8) ?
C23 C19 C18 . . 118.9(8) ?
C24 C16 C15 . . 116.0(8) ?
C24 C16 C17 . . 117.8(8) ?
C15 C16 C17 . . 126.2(8) ?
C18 C17 C16 . . 122.9(9) ?
C18 C17 H15 . . 135(7) ?
C16 C17 H15 . . 102(7) ?
C20 C21 C22 . . 119.7(9) ?
C20 C21 H14A . . 120.2 ?
C22 C21 H14A . . 120.2 ?
N3 C13 C14 . . 122.8(8) ?
N3 C13 H6 . . 123(4) ?
C14 C13 H6 . . 114(4) ?
C5 C6 C7 . . 121.1(7) ?
C5 C6 H2 . . 124(4) ?
C7 C6 H2 . . 114(4) ?
C2 C3 C4 . . 118.3(7) ?
C2 C3 H11 . . 117(4) ?
C4 C3 H11 . . 124(4) ?
N2 C10 C9 . . 123.0(8) ?
N2 C10 H12 . . 114(4) ?
C9 C10 H12 . . 122(4) ?
C12 C4 C5 . . 119.7(7) ?
C12 C4 C3 . . 117.1(7) ?
C5 C4 C3 . . 123.1(7) ?
C6 C5 C4 . . 121.1(7) ?
C6 C5 H9 . . 120(4) ?
C4 C5 H9 . . 119(4) ?
N3 C24 C16 . . 123.4(7) ?
N3 C24 C23 . . 116.9(6) ?
C16 C24 C23 . . 119.7(7) ?
N4 C23 C19 . . 123.4(7) ?
N4 C23 C24 . . 116.5(6) ?
C19 C23 C24 . . 120.1(7) ?
N1 C12 C4 . . 123.9(7) ?
N1 C12 C11 . . 115.7(6) ?
C4 C12 C11 . . 120.4(6) ?
N2 C11 C12 . . 117.8(6) ?
N2 C11 C7 . . 122.5(7) ?
C12 C11 C7 . . 119.7(7) ?

loop_
_geom_bond_atom_site_label_1
_geom_bond_atom_site_label_2
_geom_bond_site_symmetry_2
_geom_bond_distance
_geom_bond_publ_flag
Cu1 O2 . 1.922(4) yes
Cu1 O3 . 1.977(6) yes
Cu1 N4 . 2.022(6) yes
Cu1 N3 . 2.022(5) yes
Cu1 O1 . 2.235(4) yes
Cu1 Cu2 . 2.9191(10) yes
Cu2 O2 . 1.924(4) yes
Cu2 O3 . 1.966(6) yes
Cu2 N2 . 2.013(5) yes
Cu2 N1 . 2.029(5) yes
Cu2 O3 2 2.318(6) yes
N1 C1 . 1.337(8) ?
N1 C12 . 1.375(7) ?
N4 C22 . 1.323(9) ?
N4 C23 . 1.366(8) ?
N2 C10 . 1.326(9) ?
N2 C11 . 1.360(8) ?
N3 C13 . 1.316(9) ?
N3 C24 . 1.357(8) ?
N5 O5 . 1.218(9) ?
N5 O6 . 1.233(8) ?
N5 O4 . 1.253(9) ?
N6 O9 . 1.213(7) ?
N6 O8 . 1.217(9) ?
N6 O7 . 1.241(8) ?
O2 H2A . .9300 ?
O3 Cu2 2 2.318(6) yes
O3 H17 . .58(7) ?
C15 C14 . 1.369(11) ?
C15 C16 . 1.405(11) ?
C15 H1 . .87(8) ?
C7 C8 . 1.421(10) ?
C7 C11 . 1.425(8) ?
C7 C6 . 1.446(10) ?
C2 C3 . 1.392(10) ?
C2 C1 . 1.394(10) ?
C2 H13 . .89(6) ?
C9 C8 . 1.345(11) ?
C9 C10 . 1.404(9) ?
C9 H4 . .85(5) ?
C1 H16 . 1.10(7) ?
C22 C21 . 1.396(11) ?
C22 H3 . .93(5) ?
C20 C21 . 1.379(11) ?
C20 C19 . 1.399(11) ?
C20 H8 . 1.02(8) ?
C8 H10 . .85(5) ?
C14 C13 . 1.418(9) ?
C14 H5 . .96(6) ?
C18 C17 . 1.317(13) ?
C18 C19 . 1.420(10) ?
C18 H10A . .9300 ?
C19 C23 . 1.411(9) ?
C16 C24 . 1.404(8) ?
C16 C17 . 1.435(13) ?
C17 H15 . .68(5) ?
C21 H14A . .9300 ?
C13 H6 . .97(6) ?
C6 C5 . 1.347(10) ?
C6 H2 . 1.04(7) ?
C3 C4 . 1.435(10) ?
C3 H11 . 1.01(7) ?
C10 H12 . .91(5) ?
C4 C12 . 1.389(9) ?
C4 C5 . 1.426(9) ?
C5 H9 . .87(6) ?
C24 C23 . 1.419(9) ?
C12 C11 . 1.420(9) ?
